data_2020023
loop_
_publ_author_name
'Nogueira, Thais C. M.'
'Pinheiro, Alessandra C.'
'Wardell, James L.'
'de Souza, Marcus V. N.'
'Abberley, Jordan P.'
'Harrison, William T. A.'

_publ_section_title
;
 Weak C---H&#x00B7;&#x00B7;&#x00B7;O and C---H&#x00B7;&#x00B7;&#x00B7;\p
 hydrogen bonds and \p--\p stacking interactions in a series of four
 <i>N</i>'-[(<i>E</i>)-(aryl)methylidene]-<i>N</i>-methyl-2-oxo-1,3-oxazolidine-4-carbohydrazides
;
_journal_coeditor_code UK3114
_journal_issue 8
_journal_name_full 'Acta Crystallographica Section C'
_journal_page_first
;
;
_journal_paper_doi 10.1107/S2053229615012450
_journal_volume 71
_journal_year 2015
_chemical_formula_iupac 'C12 H12 Cl N3 O3'
_chemical_formula_moiety 'C12 H12 Cl N3 O3'
_chemical_formula_sum 'C12 H12 Cl N3 O3'
_chemical_formula_weight 281.70
_chemical_name_systematic
(4<i>S</i>)-<i>N</i>'-[(<i>E</i>)-4-Chlorobenzylidene]-<i>N</i>-methyl-2-oxo-1,3-oxazolidine-4-carbohydrazide
_space_group_IT_number 4
_symmetry_cell_setting monoclinic
_symmetry_space_group_name_Hall 'P 2yb'
_symmetry_space_group_name_H-M 'P 1 21 1'
_atom_sites_solution_hydrogens geom
_atom_sites_solution_primary direct
_atom_sites_solution_secondary difmap
_audit_creation_method SHELXL-97
_cell_angle_alpha 90.00
_cell_angle_beta 97.813(9)
_cell_angle_gamma 90.00
_cell_formula_units_Z 2
_cell_length_a 9.274(4)
_cell_length_b 4.1096(18)
_cell_length_c 16.104(7)
_cell_measurement_reflns_used 900
_cell_measurement_temperature 100(2)
_cell_measurement_theta_max 68.4
_cell_measurement_theta_min 22.6
_cell_volume 608.1(5)
_computing_cell_refinement
;
CrystalClear (Rigaku, 2012)
;
_computing_data_collection
;
CrystalClear (Rigaku, 2012)
;
_computing_data_reduction
;
CrystalClear (Rigaku, 2012)
;
_computing_molecular_graphics
;
ORTEP-3 for Windows (Farrugia, 2012)
;
_computing_publication_material
;
publCIF (Westrip, 2010)
;
_computing_structure_refinement
;
SHELXL97 (Sheldrick, 2008)
;
_computing_structure_solution
;
SHELXS97 (Sheldrick, 2008)
;
_diffrn_ambient_temperature 100(2)
_diffrn_measured_fraction_theta_full 0.983
_diffrn_measured_fraction_theta_max 0.983
_diffrn_measurement_device_type CCD
_diffrn_measurement_method \w
_diffrn_radiation_monochromator graphite
_diffrn_radiation_source 'fine-focus sealed tube'
_diffrn_radiation_type CuK\a
_diffrn_radiation_wavelength 1.54187
_diffrn_reflns_av_R_equivalents 0.0494
_diffrn_reflns_av_sigmaI/netI 0.0617
_diffrn_reflns_limit_h_max 11
_diffrn_reflns_limit_h_min -11
_diffrn_reflns_limit_k_max 4
_diffrn_reflns_limit_k_min -4
_diffrn_reflns_limit_l_max 19
_diffrn_reflns_limit_l_min -19
_diffrn_reflns_number 5567
_diffrn_reflns_theta_full 69.01
_diffrn_reflns_theta_max 69.01
_diffrn_reflns_theta_min 2.77
_diffrn_standards_decay_% 0
_exptl_absorpt_coefficient_mu 2.881
_exptl_absorpt_correction_T_max 0.945
_exptl_absorpt_correction_T_min 0.277
_exptl_absorpt_correction_type multi-scan
_exptl_absorpt_process_details
;
(SADABS; Sheldrick, 1996)
;
_exptl_crystal_colour colourless
_exptl_crystal_density_diffrn 1.539
_exptl_crystal_density_method 'not measured'
_exptl_crystal_description needle
_exptl_crystal_F_000 292
_exptl_crystal_size_max 0.60
_exptl_crystal_size_mid 0.04
_exptl_crystal_size_min 0.02
_refine_diff_density_max 0.277
_refine_diff_density_min -0.266
_refine_ls_abs_structure_details
;
Flack (1983), 526 Friedel pairs
;
_refine_ls_abs_structure_Flack 0.054(17)
_refine_ls_extinction_method none
_refine_ls_goodness_of_fit_ref 1.029
_refine_ls_hydrogen_treatment mixed
_refine_ls_matrix_type full
_refine_ls_number_parameters 176
_refine_ls_number_reflns 1934
_refine_ls_number_restraints 1
_refine_ls_restrained_S_all 1.029
_refine_ls_R_factor_all 0.0362
_refine_ls_R_factor_gt 0.0343
_refine_ls_shift/su_max 0.000
_refine_ls_shift/su_mean 0.000
_refine_ls_structure_factor_coef Fsqd
_refine_ls_weighting_details 'calc w=1/[\s^2^(Fo^2^)+(0.0378P)^2^] where P=(Fo^2^+2Fc^2^)/3'
_refine_ls_weighting_scheme calc
_refine_ls_wR_factor_gt 0.0814
_refine_ls_wR_factor_ref 0.0822
_reflns_number_gt 1776
_reflns_number_total 1934
_reflns_threshold_expression I>2\s(I)
_cod_data_source_file uk3114sup1.cif
_cod_data_source_block III
_cod_original_sg_symbol_H-M 'P 21'
_cod_database_code 2020023
_cod_database_fobs_code 2020023

loop_
_symmetry_equiv_pos_as_xyz
'x, y, z'
'-x, y+1/2, -z'

loop_
_atom_site_type_symbol
_atom_site_label
_atom_site_fract_x
_atom_site_fract_y
_atom_site_fract_z
_atom_site_U_iso_or_equiv
_atom_site_adp_type
_atom_site_calc_flag
_atom_site_refinement_flags
_atom_site_occupancy
_atom_site_symmetry_multiplicity
C C1 0.6652(3) 0.2819(8) 0.12635(14) 0.0157(6) Uani d . 1 1
H H1 0.5858 0.3991 0.1432 0.019 Uiso calc R 1 1
C C2 0.6531(3) 0.1512(8) 0.04637(15) 0.0174(6) Uani d . 1 1
H H2 0.5662 0.1787 0.0083 0.021 Uiso calc R 1 1
C C3 0.7699(3) -0.0206(7) 0.02274(15) 0.0156(6) Uani d . 1 1
C C4 0.8974(3) -0.0623(7) 0.07731(15) 0.0177(7) Uani d . 1 1
H H4 0.9764 -0.1810 0.0604 0.021 Uiso calc R 1 1
C C5 0.9081(3) 0.0713(8) 0.15672(15) 0.0177(6) Uani d . 1 1
H H5 0.9956 0.0452 0.1943 0.021 Uiso calc R 1 1
C C6 0.7925(3) 0.2437(7) 0.18239(14) 0.0147(7) Uani d . 1 1
C C7 0.8117(3) 0.3926(7) 0.26580(15) 0.0161(6) Uani d . 1 1
H H7 0.9054 0.3963 0.2981 0.019 Uiso calc R 1 1
C C8 0.8710(3) 0.6957(8) 0.42061(16) 0.0221(7) Uani d . 1 1
H H8A 0.9121 0.4766 0.4290 0.033 Uiso calc R 1 1
H H8B 0.8629 0.7948 0.4751 0.033 Uiso calc R 1 1
H H8C 0.9347 0.8291 0.3907 0.033 Uiso calc R 1 1
C C9 0.6101(2) 0.8259(9) 0.39733(13) 0.0153(6) Uani d . 1 1
C C10 0.4620(2) 0.7264(7) 0.35087(14) 0.0168(7) Uani d . 1 1
H H10 0.4539 0.4838 0.3490 0.020 Uiso calc R 1 1
C C11 0.4249(2) 0.8679(9) 0.26145(14) 0.0183(7) Uani d . 1 1
H H11A 0.5046 1.0099 0.2477 0.022 Uiso calc R 1 1
H H11B 0.4097 0.6908 0.2195 0.022 Uiso calc R 1 1
C C12 0.2491(3) 1.0320(8) 0.34004(14) 0.0168(6) Uani d . 1 1
N N1 0.7026(2) 0.5182(6) 0.29560(12) 0.0158(5) Uani d . 1 1
N N2 0.7272(2) 0.6757(6) 0.37152(11) 0.0145(5) Uani d . 1 1
N N3 0.3457(2) 0.8615(7) 0.39094(13) 0.0192(6) Uani d . 1 1
H H1N 0.335(3) 0.791(9) 0.4426(17) 0.023 Uiso d . 1 1
O O1 0.62190(19) 1.0110(5) 0.45697(11) 0.0227(5) Uani d . 1 1
O O2 0.29284(18) 1.0528(6) 0.26243(10) 0.0207(5) Uani d . 1 1
O O3 0.13829(18) 1.1634(6) 0.35500(11) 0.0241(5) Uani d . 1 1
Cl Cl1 0.75467(6) -0.17898(18) -0.07843(3) 0.02190(19) Uani d . 1 1

loop_
_atom_site_aniso_label
_atom_site_aniso_U_11
_atom_site_aniso_U_22
_atom_site_aniso_U_33
_atom_site_aniso_U_12
_atom_site_aniso_U_13
_atom_site_aniso_U_23
C1 0.0184(12) 0.0154(18) 0.0142(10) 0.0006(13) 0.0051(9) 0.0017(13)
C2 0.0183(13) 0.0187(18) 0.0146(12) 0.0006(13) -0.0001(10) 0.0024(13)
C3 0.0203(13) 0.0139(17) 0.0132(12) -0.0040(12) 0.0049(10) 0.0011(12)
C4 0.0202(13) 0.0177(18) 0.0160(12) 0.0035(12) 0.0052(10) 0.0012(12)
C5 0.0181(13) 0.0190(18) 0.0160(12) 0.0025(12) 0.0024(10) 0.0009(13)
C6 0.0177(12) 0.0121(19) 0.0149(11) -0.0024(11) 0.0043(10) 0.0031(11)
C7 0.0169(12) 0.0169(19) 0.0141(11) 0.0009(12) 0.0004(9) 0.0013(12)
C8 0.0187(13) 0.029(2) 0.0168(12) 0.0000(13) -0.0027(10) -0.0019(13)
C9 0.0219(12) 0.0132(15) 0.0108(10) 0.0008(14) 0.0020(9) 0.0044(14)
C10 0.0185(13) 0.0170(19) 0.0149(11) 0.0014(11) 0.0017(10) -0.0009(11)
C11 0.0167(12) 0.026(2) 0.0117(10) 0.0007(13) 0.0003(9) -0.0002(14)
C12 0.0150(13) 0.0210(18) 0.0137(12) -0.0024(13) -0.0007(10) 0.0012(13)
N1 0.0192(11) 0.0169(15) 0.0112(9) -0.0020(10) 0.0017(8) -0.0008(10)
N2 0.0167(10) 0.0159(14) 0.0103(9) 0.0004(10) -0.0007(8) -0.0023(10)
N3 0.0192(10) 0.0260(17) 0.0133(9) 0.0051(12) 0.0052(8) 0.0045(12)
O1 0.0277(10) 0.0233(14) 0.0167(9) -0.0015(9) 0.0018(7) -0.0069(9)
O2 0.0172(9) 0.0322(14) 0.0129(8) 0.0046(9) 0.0022(7) 0.0076(9)
O3 0.0161(9) 0.0322(14) 0.0243(9) 0.0049(9) 0.0038(7) 0.0026(10)
Cl1 0.0240(3) 0.0270(4) 0.0145(3) 0.0017(3) 0.0019(2) -0.0037(4)

loop_
_atom_type_symbol
_atom_type_description
_atom_type_scat_dispersion_real
_atom_type_scat_dispersion_imag
_atom_type_scat_source
C C 0.0181 0.0091 'International Tables Vol C Tables 4.2.6.8 and 6.1.1.4'
H H 0.0000 0.0000 'International Tables Vol C Tables 4.2.6.8 and 6.1.1.4'
N N 0.0311 0.0180 'International Tables Vol C Tables 4.2.6.8 and 6.1.1.4'
O O 0.0492 0.0322 'International Tables Vol C Tables 4.2.6.8 and 6.1.1.4'
Cl Cl 0.3639 0.7018 'International Tables Vol C Tables 4.2.6.8 and 6.1.1.4'

loop_
_geom_angle_atom_site_label_1
_geom_angle_atom_site_label_2
_geom_angle_atom_site_label_3
_geom_angle
C2 C1 C6 120.8(2)
C2 C1 H1 119.6
C6 C1 H1 119.6
C1 C2 C3 118.9(2)
C1 C2 H2 120.5
C3 C2 H2 120.5
C4 C3 C2 121.3(2)
C4 C3 Cl1 120.0(2)
C2 C3 Cl1 118.63(19)
C5 C4 C3 119.0(2)
C5 C4 H4 120.5
C3 C4 H4 120.5
C4 C5 C6 121.0(2)
C4 C5 H5 119.5
C6 C5 H5 119.5
C1 C6 C5 118.9(2)
C1 C6 C7 122.2(2)
C5 C6 C7 118.8(2)
N1 C7 C6 120.4(2)
N1 C7 H7 119.8
C6 C7 H7 119.8
N2 C8 H8A 109.5
N2 C8 H8B 109.5
H8A C8 H8B 109.5
N2 C8 H8C 109.5
H8A C8 H8C 109.5
H8B C8 H8C 109.5
O1 C9 N2 122.2(2)
O1 C9 C10 122.1(2)
N2 C9 C10 115.5(2)
N3 C10 C9 110.8(2)
N3 C10 C11 100.77(19)
C9 C10 C11 115.2(2)
N3 C10 H10 109.9
C9 C10 H10 109.9
C11 C10 H10 109.9
O2 C11 C10 105.60(18)
O2 C11 H11A 110.6
C10 C11 H11A 110.6
O2 C11 H11B 110.6
C10 C11 H11B 110.6
H11A C11 H11B 108.8
O3 C12 N3 129.1(2)
O3 C12 O2 121.2(2)
N3 C12 O2 109.7(2)
C7 N1 N2 118.53(19)
C9 N2 N1 116.24(18)
C9 N2 C8 121.2(2)
N1 N2 C8 122.5(2)
C12 N3 C10 114.2(2)
C12 N3 H1N 126.4(19)
C10 N3 H1N 118(2)
C12 O2 C11 109.56(19)

loop_
_geom_bond_atom_site_label_1
_geom_bond_atom_site_label_2
_geom_bond_distance
C1 C2 1.386(3)
C1 C6 1.394(3)
C1 H1 0.9500
C2 C3 1.389(4)
C2 H2 0.9500
C3 C4 1.385(3)
C3 Cl1 1.742(3)
C4 C5 1.383(4)
C4 H4 0.9500
C5 C6 1.394(4)
C5 H5 0.9500
C6 C7 1.465(3)
C7 N1 1.285(3)
C7 H7 0.9500
C8 N2 1.457(3)
C8 H8A 0.9800
C8 H8B 0.9800
C8 H8C 0.9800
C9 O1 1.219(3)
C9 N2 1.362(3)
C9 C10 1.528(3)
C10 N3 1.441(3)
C10 C11 1.548(3)
C10 H10 1.0000
C11 O2 1.444(3)
C11 H11A 0.9900
C11 H11B 0.9900
C12 O3 1.213(3)
C12 N3 1.329(4)
C12 O2 1.368(3)
N1 N2 1.375(3)
N3 H1N 0.90(3)

loop_
_geom_hbond_atom_site_label_D
_geom_hbond_atom_site_label_H
_geom_hbond_atom_site_label_A
_geom_hbond_site_symmetry_A
_geom_hbond_distance_DH
_geom_hbond_distance_HA
_geom_hbond_distance_DA
_geom_hbond_angle_DHA
N3 H1N O1 2_646 0.90(3) 1.98(3) 2.822(3) 155(3)
C7 H7 O3 1_645 0.95 2.43 3.308(3) 154
C8 H8C O3 1_655 0.98 2.46 3.416(4) 164
C10 H10 O2 1_545 1.00 2.60 3.398(4) 137

loop_
_geom_torsion_atom_site_label_1
_geom_torsion_atom_site_label_2
_geom_torsion_atom_site_label_3
_geom_torsion_atom_site_label_4
_geom_torsion
C6 C1 C2 C3 0.3(4)
C1 C2 C3 C4 -0.2(4)
C1 C2 C3 Cl1 -179.1(2)
C2 C3 C4 C5 -0.2(4)
Cl1 C3 C4 C5 178.7(2)
C3 C4 C5 C6 0.5(4)
C2 C1 C6 C5 0.0(4)
C2 C1 C6 C7 176.8(3)
C4 C5 C6 C1 -0.4(4)
C4 C5 C6 C7 -177.3(3)
C1 C6 C7 N1 11.8(4)
C5 C6 C7 N1 -171.4(3)
O1 C9 C10 N3 -4.0(4)
N2 C9 C10 N3 171.4(2)
O1 C9 C10 C11 109.6(3)
N2 C9 C10 C11 -75.0(4)
N3 C10 C11 O2 -1.6(3)
C9 C10 C11 O2 -120.9(2)
C6 C7 N1 N2 -175.5(2)
O1 C9 N2 N1 -169.3(3)
C10 C9 N2 N1 15.3(4)
O1 C9 N2 C8 8.1(4)
C10 C9 N2 C8 -167.3(3)
C7 N1 N2 C9 175.2(3)
C7 N1 N2 C8 -2.2(4)
O3 C12 N3 C10 177.2(3)
O2 C12 N3 C10 -4.3(4)
C9 C10 N3 C12 126.0(3)
C11 C10 N3 C12 3.6(3)
O3 C12 O2 C11 -178.4(3)
N3 C12 O2 C11 3.0(3)
C10 C11 O2 C12 -0.7(3)
